data_7110441
loop_
_publ_author_name
'Goga, M.'
'Seshadri, R.'
'Ksenofontov, V.'
'G\"utlich, P.'
'Tremel, W.'

_publ_section_title
;
 Ln2Ti2S2O5 (Ln = Nd, Pr, Sm): a novel series of defective
 Ruddlesden--Popper phases
;
_journal_issue 11
_journal_name_full 'Chemical Communications'
_journal_page_first 979
_journal_paper_doi 10.1039/a809737b
_journal_year 1999
_chemical_formula_sum 'Nd2 O5 S2 Ti2'
_chemical_formula_weight 528.40
_chemical_name_systematic
; 
 ? 
;
_space_group_IT_number 139
_symmetry_space_group_name_Hall '-I 4 2'
_symmetry_space_group_name_H-M 'I 4/m m m'
_atom_sites_solution_hydrogens geom
_atom_sites_solution_primary direct
_atom_sites_solution_secondary difmap
_audit_creation_method SHELXL
_cell_angle_alpha 90.00
_cell_angle_beta 90.00
_cell_angle_gamma 90.00
_cell_formula_units_Z 2
_cell_length_a 3.8490(10)
_cell_length_b 3.8490(10)
_cell_length_c 23.064(5)
_cell_measurement_temperature 293(2)
_cell_volume 341.69(15)
_computing_structure_refinement 'SHELXL-93 (Sheldrick, 1993)'
_computing_structure_solution 'SHELXS-86 (Sheldrick, 1990)'
_diffrn_ambient_temperature 293(2)
_diffrn_radiation_monochromator graphite
_diffrn_radiation_source 'fine-focus sealed tube'
_diffrn_radiation_type MoK\a
_diffrn_radiation_wavelength 0.71073
_diffrn_reflns_av_R_equivalents 0.0369
_diffrn_reflns_av_sigmaI/netI 0.0146
_diffrn_reflns_limit_h_max 4
_diffrn_reflns_limit_h_min -4
_diffrn_reflns_limit_k_max 4
_diffrn_reflns_limit_k_min -4
_diffrn_reflns_limit_l_max 26
_diffrn_reflns_limit_l_min -26
_diffrn_reflns_number 1728
_diffrn_reflns_theta_max 24.68
_diffrn_reflns_theta_min 1.77
_exptl_absorpt_coefficient_mu 17.763
_exptl_crystal_density_diffrn 5.136
_exptl_crystal_F_000 472
_refine_diff_density_max 1.020
_refine_diff_density_min -1.125
_refine_diff_density_rms 0.195
_refine_ls_extinction_coef 0.0180(15)
_refine_ls_extinction_expression Fc^*^=kFc[1+0.001xFc^2^\l^3^/sin(2\q)]^-1/4^
_refine_ls_extinction_method SHELXL
_refine_ls_goodness_of_fit_all 1.235
_refine_ls_goodness_of_fit_obs 1.235
_refine_ls_matrix_type full
_refine_ls_number_parameters 17
_refine_ls_number_reflns 124
_refine_ls_number_restraints 0
_refine_ls_restrained_S_all 1.235
_refine_ls_restrained_S_obs 1.235
_refine_ls_R_factor_all 0.0168
_refine_ls_R_factor_obs 0.0168
_refine_ls_shift/esd_max 0.000
_refine_ls_shift/esd_mean 0.000
_refine_ls_structure_factor_coef Fsqd
_refine_ls_weighting_details 'w=1/[\s^2^(Fo^2^)+(0.0281P)^2^+0.8271P] where P=(Fo^2^+2Fc^2^)/3'
_refine_ls_weighting_scheme calc
_refine_ls_wR_factor_all 0.0415
_refine_ls_wR_factor_obs 0.0415
_reflns_number_observed 124
_reflns_number_total 124
_reflns_observed_criterion >2sigma(I)
_cod_data_source_file 809737bsup1.cif
_cod_data_source_block okay2
_cod_depositor_comments
;
The following automatic conversions were performed:

'_refine_ls_weighting_scheme' value 'calc
w=1/[\s^2^(Fo^2^)+(0.0281P)^2^+0.8271P] where P=(Fo^2^+2Fc^2^)/3' was
changed to 'calc'. New tag '_refine_ls_weighting_details' was
created. The value of the new tag was set to
'w=1/[\s^2^(Fo^2^)+(0.0281P)^2^+0.8271P] where P=(Fo^2^+2Fc^2^)/3'.

Automatic conversion script
Id: cif_fix_values 3143 2015-03-26 13:38:13Z robertas 
;
_cod_database_code 7110441

loop_
_symmetry_equiv_pos_as_xyz
'x, y, z'
'-x, -y, z'
'-y, x, z'
'y, -x, z'
'-x, y, -z'
'x, -y, -z'
'y, x, -z'
'-y, -x, -z'
'x+1/2, y+1/2, z+1/2'
'-x+1/2, -y+1/2, z+1/2'
'-y+1/2, x+1/2, z+1/2'
'y+1/2, -x+1/2, z+1/2'
'-x+1/2, y+1/2, -z+1/2'
'x+1/2, -y+1/2, -z+1/2'
'y+1/2, x+1/2, -z+1/2'
'-y+1/2, -x+1/2, -z+1/2'
'-x, -y, -z'
'x, y, -z'
'y, -x, -z'
'-y, x, -z'
'x, -y, z'
'-x, y, z'
'-y, -x, z'
'y, x, z'
'-x+1/2, -y+1/2, -z+1/2'
'x+1/2, y+1/2, -z+1/2'
'y+1/2, -x+1/2, -z+1/2'
'-y+1/2, x+1/2, -z+1/2'
'x+1/2, -y+1/2, z+1/2'
'-x+1/2, y+1/2, z+1/2'
'-y+1/2, -x+1/2, z+1/2'
'y+1/2, x+1/2, z+1/2'

loop_
_atom_site_aniso_label
_atom_site_aniso_U_11
_atom_site_aniso_U_22
_atom_site_aniso_U_33
_atom_site_aniso_U_23
_atom_site_aniso_U_13
_atom_site_aniso_U_12
Nd 0.0049(4) 0.0049(4) 0.0050(5) 0.000 0.000 0.000
Ti 0.0069(6) 0.0069(6) 0.0039(9) 0.000 0.000 0.000
S 0.0076(8) 0.0076(8) 0.0072(12) 0.000 0.000 0.000
O1 0.010(2) 0.005(2) 0.007(2) 0.000 0.000 0.000
O2 0.027(5) 0.027(5) 0.015(6) 0.000 0.000 0.000

loop_
_atom_site_label
_atom_site_type_symbol
_atom_site_fract_x
_atom_site_fract_y
_atom_site_fract_z
_atom_site_U_iso_or_equiv
_atom_site_thermal_displace_type
_atom_site_occupancy
_atom_site_calc_flag
_atom_site_refinement_flags
Nd Nd 0.0000 0.0000 0.33419(2) 0.0049(4) Uani 1 d S
Ti Ti 0.0000 0.0000 0.07759(8) 0.0059(5) Uani 1 d S
S S 0.0000 0.0000 0.20314(10) 0.0074(6) Uani 1 d S
O1 O 0.0000 0.5000 0.0969(2) 0.0074(10) Uani 1 d S
O2 O 0.0000 0.0000 0.0000 0.023(3) Uani 1 d S

loop_
_atom_type_symbol
_atom_type_description
_atom_type_scat_dispersion_real
_atom_type_scat_dispersion_imag
_atom_type_scat_source
O O 0.0106 0.0060 'International Tables Vol C Tables 4.2.6.8 and 6.1.1.4'
S S 0.1246 0.1234 'International Tables Vol C Tables 4.2.6.8 and 6.1.1.4'
Ti Ti 0.2776 0.4457 'International Tables Vol C Tables 4.2.6.8 and 6.1.1.4'
Nd Nd -0.1943 3.0179 'International Tables Vol C Tables 4.2.6.8 and 6.1.1.4'

loop_
_geom_angle_atom_site_label_1
_geom_angle_atom_site_label_2
_geom_angle_atom_site_label_3
_geom_angle
_geom_angle_site_symmetry_1
_geom_angle_site_symmetry_3
O1 Nd O1 66.09(10) 27_455 25
O1 Nd O1 100.9(2) 27_455 27_445
O1 Nd O1 66.09(10) 25 27_445
O1 Nd O1 66.09(10) 27_455 25_455
O1 Nd O1 100.9(2) 25 25_455
O1 Nd O1 66.09(10) 27_445 25_455
O1 Nd S 135.39(4) 27_455 25_445
O1 Nd S 135.39(4) 25 25_445
O1 Nd S 70.86(7) 27_445 25_445
O1 Nd S 70.86(7) 25_455 25_445
O1 Nd S 70.86(7) 27_455 25
O1 Nd S 70.86(7) 25 25
O1 Nd S 135.39(4) 27_445 25
O1 Nd S 135.39(4) 25_455 25
S Nd S 144.88(9) 25_445 25
O1 Nd S 70.86(7) 27_455 25_455
O1 Nd S 135.39(4) 25 25_455
O1 Nd S 135.39(4) 27_445 25_455
O1 Nd S 70.86(7) 25_455 25_455
S Nd S 84.78(3) 25_445 25_455
S Nd S 84.78(3) 25 25_455
O1 Nd S 135.39(4) 27_455 25_545
O1 Nd S 70.86(7) 25 25_545
O1 Nd S 70.86(7) 27_445 25_545
O1 Nd S 135.39(4) 25_455 25_545
S Nd S 84.78(3) 25_445 25_545
S Nd S 84.78(3) 25 25_545
S Nd S 144.88(9) 25_455 25_545
O1 Nd S 129.54(9) 27_455 .
O1 Nd S 129.54(9) 25 .
O1 Nd S 129.54(9) 27_445 .
O1 Nd S 129.54(9) 25_455 .
S Nd S 72.44(4) 25_445 .
S Nd S 72.44(4) 25 .
S Nd S 72.44(4) 25_455 .
S Nd S 72.44(4) 25_545 .
O1 Nd Ti 35.12(2) 27_455 25
O1 Nd Ti 35.12(2) 25 25
O1 Nd Ti 93.18(8) 27_445 25
O1 Nd Ti 93.18(8) 25_455 25
S Nd Ti 160.78(5) 25_445 25
S Nd Ti 54.34(5) 25 25
S Nd Ti 100.41(3) 25_455 25
S Nd Ti 100.41(3) 25_545 25
S Nd Ti 126.78(2) . 25
O1 Nd Ti 93.18(8) 27_455 25_545
O1 Nd Ti 35.12(2) 25 25_545
O1 Nd Ti 35.12(2) 27_445 25_545
O1 Nd Ti 93.18(8) 25_455 25_545
S Nd Ti 100.41(3) 25_445 25_545
S Nd Ti 100.41(3) 25 25_545
S Nd Ti 160.78(5) 25_455 25_545
S Nd Ti 54.34(5) 25_545 25_545
S Nd Ti 126.78(2) . 25_545
Ti Nd Ti 68.99(3) 25 25_545
O1 Nd Ti 35.12(2) 27_455 25_455
O1 Nd Ti 93.18(8) 25 25_455
O1 Nd Ti 93.18(8) 27_445 25_455
O1 Nd Ti 35.12(2) 25_455 25_455
S Nd Ti 100.41(3) 25_445 25_455
S Nd Ti 100.41(3) 25 25_455
S Nd Ti 54.34(5) 25_455 25_455
S Nd Ti 160.78(5) 25_545 25_455
S Nd Ti 126.78(2) . 25_455
Ti Nd Ti 68.99(3) 25 25_455
Ti Nd Ti 106.44(5) 25_545 25_455
O2 Ti O1 103.04(15) . .
O2 Ti O1 103.04(15) . 3_655
O1 Ti O1 87.08(7) . 3_655
O2 Ti O1 103.04(15) . 3
O1 Ti O1 87.08(7) . 3
O1 Ti O1 153.9(3) 3_655 3
O2 Ti O1 103.04(15) . 1_545
O1 Ti O1 153.9(3) . 1_545
O1 Ti O1 87.08(7) 3_655 1_545
O1 Ti O1 87.08(7) 3 1_545
O2 Ti S 180.0 . .
O1 Ti S 76.96(15) . .
O1 Ti S 76.96(15) 3_655 .
O1 Ti S 76.96(15) 3 .
O1 Ti S 76.96(15) 1_545 .
O2 Ti Nd 126.78(2) . 25
O1 Ti Nd 46.62(9) . 25
O1 Ti Nd 46.62(9) 3_655 25
O1 Ti Nd 114.62(12) 3 25
O1 Ti Nd 114.62(12) 1_545 25
S Ti Nd 53.22(2) . 25
O2 Ti Nd 126.78(2) . 25_455
O1 Ti Nd 46.62(9) . 25_455
O1 Ti Nd 114.62(12) 3_655 25_455
O1 Ti Nd 46.62(9) 3 25_455
O1 Ti Nd 114.62(12) 1_545 25_455
S Ti Nd 53.22(2) . 25_455
Nd Ti Nd 68.99(3) 25 25_455
O2 Ti Nd 126.78(2) . 25_545
O1 Ti Nd 114.62(12) . 25_545
O1 Ti Nd 46.62(9) 3_655 25_545
O1 Ti Nd 114.62(12) 3 25_545
O1 Ti Nd 46.62(9) 1_545 25_545
S Ti Nd 53.22(2) . 25_545
Nd Ti Nd 68.99(3) 25 25_545
Nd Ti Nd 106.44(5) 25_455 25_545
O2 Ti Nd 126.78(2) . 25_445
O1 Ti Nd 114.62(12) . 25_445
O1 Ti Nd 114.62(12) 3_655 25_445
O1 Ti Nd 46.62(9) 3 25_445
O1 Ti Nd 46.62(9) 1_545 25_445
S Ti Nd 53.22(2) . 25_445
Nd Ti Nd 106.44(5) 25 25_445
Nd Ti Nd 68.99(3) 25_455 25_445
Nd Ti Nd 68.99(3) 25_545 25_445
Nd S Nd 144.88(9) 25_445 25
Nd S Nd 84.78(3) 25_445 25_455
Nd S Nd 84.78(3) 25 25_455
Nd S Nd 84.78(3) 25_445 25_545
Nd S Nd 84.78(3) 25 25_545
Nd S Nd 144.88(9) 25_455 25_545
Nd S Ti 72.44(4) 25_445 .
Nd S Ti 72.44(4) 25 .
Nd S Ti 72.44(4) 25_455 .
Nd S Ti 72.44(4) 25_545 .
Nd S Nd 107.56(4) 25_445 .
Nd S Nd 107.56(4) 25 .
Nd S Nd 107.56(4) 25_455 .
Nd S Nd 107.56(4) 25_545 .
Ti S Nd 180.0 . .
Ti O1 Ti 153.9(3) . 1_565
Ti O1 Nd 98.26(8) . 25
Ti O1 Nd 98.26(8) 1_565 25
Ti O1 Nd 98.26(8) . 25_455
Ti O1 Nd 98.26(8) 1_565 25_455
Nd O1 Nd 100.9(2) 25 25_455
Ti O2 Ti 180.0 17 .

loop_
_geom_bond_atom_site_label_1
_geom_bond_atom_site_label_2
_geom_bond_distance
_geom_bond_site_symmetry_2
Nd O1 2.496(3) 27_455
Nd O1 2.496(3) 25
Nd O1 2.496(3) 27_445
Nd O1 2.496(3) 25_455
Nd S 2.8546(10) 25_445
Nd S 2.8546(10) 25
Nd S 2.8546(10) 25_455
Nd S 2.8546(10) 25_545
Nd S 3.022(2) .
Nd Ti 3.3981(12) 25
Nd Ti 3.3981(12) 25_545
Nd Ti 3.3981(12) 25_455
Ti O2 1.790(2) .
Ti O1 1.9755(13) .
Ti O1 1.9755(13) 3_655
Ti O1 1.9755(13) 3
Ti O1 1.9755(13) 1_545
Ti S 2.896(3) .
Ti Nd 3.3981(12) 25
Ti Nd 3.3981(12) 25_455
Ti Nd 3.3981(12) 25_545
Ti Nd 3.3981(12) 25_445
S Nd 2.8546(10) 25_445
S Nd 2.8546(10) 25
S Nd 2.8546(10) 25_455
S Nd 2.8546(10) 25_545
O1 Ti 1.9755(13) 1_565
O1 Nd 2.496(3) 25
O1 Nd 2.496(3) 25_455
O2 Ti 1.790(2) 17
